data_4079703
loop_
_publ_author_name
'R Thomas'
'Tritschler, Ulrich'
'Roesle, Philipp'
'G\"ottker-Schnetmann, Inigo'
'M\"uller, Heiko M.'
'Caporaso, Lucia'
'Poater, Albert'
'Cavallo, Luigi'
'Mecking, Stefan'

_publ_section_title
;
 Activation and Deactivation of Neutral Palladium(II) Phosphinesulfonato
 Polymerization Catalysts
;
_journal_issue 23
_journal_name_full Organometallics
_journal_page_first 8388
_journal_paper_doi 10.1021/om300969d
_journal_volume 31
_journal_year 2012
_chemical_formula_sum 'C48 H44 Cl16 O10 P2 Pd S2'
_chemical_formula_weight 1580.49
_chemical_name_systematic
; 
 ? 
;
_space_group_IT_number 15
_symmetry_cell_setting monoclinic
_symmetry_space_group_name_Hall '-C 2yc'
_symmetry_space_group_name_H-M 'C 1 2/c 1'
_atom_sites_solution_hydrogens geom
_atom_sites_solution_primary direct
_atom_sites_solution_secondary difmap
_audit_creation_method SHELXL-97
_cell_angle_alpha 90.00
_cell_angle_beta 99.928(5)
_cell_angle_gamma 90.00
_cell_formula_units_Z 4
_cell_length_a 25.0992(16)
_cell_length_b 11.8473(5)
_cell_length_c 21.5097(14)
_cell_measurement_reflns_used 58937
_cell_measurement_temperature 100(2)
_cell_measurement_theta_max 27.14
_cell_measurement_theta_min 3.44
_cell_volume 6300.3(6)
_computing_cell_refinement 'STOE X-AREA'
_computing_data_collection 'STOE X-AREA'
_computing_data_reduction 'STOE X-RED32'
_computing_structure_refinement 'SHELXL-97 (Sheldrick, 1997)'
_computing_structure_solution 'SHELXS-97 (Sheldrick, 1990)'
_diffrn_ambient_temperature 100(2)
_diffrn_detector_area_resol_mean 6.67
_diffrn_measured_fraction_theta_full 0.987
_diffrn_measured_fraction_theta_max 0.987
_diffrn_measurement_device_type 'STOE IPDS 2T'
_diffrn_measurement_method 'rotation method'
_diffrn_radiation_monochromator graphite
_diffrn_radiation_source 'fine-focus sealed tube'
_diffrn_radiation_type MoK\a
_diffrn_radiation_wavelength 0.71073
_diffrn_reflns_av_R_equivalents 0.0000
_diffrn_reflns_av_sigmaI/netI 0.0327
_diffrn_reflns_limit_h_max 31
_diffrn_reflns_limit_h_min -31
_diffrn_reflns_limit_k_max 14
_diffrn_reflns_limit_k_min -14
_diffrn_reflns_limit_l_max 27
_diffrn_reflns_limit_l_min -27
_diffrn_reflns_number 6677
_diffrn_reflns_theta_full 26.83
_diffrn_reflns_theta_max 26.83
_diffrn_reflns_theta_min 3.44
_exptl_absorpt_coefficient_mu 1.143
_exptl_absorpt_correction_T_max 0.8299
_exptl_absorpt_correction_T_min 0.4929
_exptl_absorpt_correction_type integration
_exptl_absorpt_process_details 'STOE X-RED32'
_exptl_crystal_colour yellow
_exptl_crystal_density_diffrn 1.666
_exptl_crystal_density_method 'not measured'
_exptl_crystal_description plate
_exptl_crystal_F_000 3168
_exptl_crystal_size_max 0.2
_exptl_crystal_size_mid 0.15
_exptl_crystal_size_min 0.1
_refine_diff_density_max 1.856
_refine_diff_density_min -0.904
_refine_diff_density_rms 0.232
_refine_ls_extinction_method none
_refine_ls_goodness_of_fit_ref 0.968
_refine_ls_hydrogen_treatment constr
_refine_ls_matrix_type full
_refine_ls_number_parameters 359
_refine_ls_number_reflns 6677
_refine_ls_number_restraints 0
_refine_ls_restrained_S_all 0.968
_refine_ls_R_factor_all 0.0521
_refine_ls_R_factor_gt 0.0401
_refine_ls_shift/su_max 0.010
_refine_ls_shift/su_mean 0.001
_refine_ls_structure_factor_coef Fsqd
_refine_ls_weighting_details 'calc w=1/[\s^2^(Fo^2^)+(0.0818P)^2^+0.0000P] where P=(Fo^2^+2Fc^2^)/3'
_refine_ls_weighting_scheme calc
_refine_ls_wR_factor_gt 0.1101
_refine_ls_wR_factor_ref 0.1132
_reflns_number_gt 5236
_reflns_number_total 6677
_reflns_threshold_expression >2sigma(I)
_cod_data_source_file om300969d_si_002.cif
_cod_data_source_block z:\bisligand_palladium
_cod_original_sg_symbol_H-M 'C 2/c'
_cod_database_code 4079703

loop_
_symmetry_equiv_pos_as_xyz
'x, y, z'
'-x, y, -z+1/2'
'x+1/2, y+1/2, z'
'-x+1/2, y+1/2, -z+1/2'
'-x, -y, -z'
'x, -y, z-1/2'
'-x+1/2, -y+1/2, -z'
'x+1/2, -y+1/2, z-1/2'

loop_
_atom_site_label
_atom_site_type_symbol
_atom_site_fract_x
_atom_site_fract_y
_atom_site_fract_z
_atom_site_U_iso_or_equiv
_atom_site_adp_type
_atom_site_occupancy
_atom_site_symmetry_multiplicity
_atom_site_calc_flag
_atom_site_refinement_flags
Pd1 Pd 0.0000 0.00901(3) 0.2500 0.01070(9) Uani 1 2 d S
S1 S -0.07482(3) -0.14600(6) 0.16603(4) 0.01709(17) Uani 1 1 d .
Cl7 Cl 0.23205(4) -0.18164(9) 0.28619(5) 0.0327(2) Uani 1 1 d .
Cl5 Cl 0.11835(5) -0.38054(9) 0.16042(5) 0.0408(3) Uani 1 1 d .
Cl2 Cl 0.43210(4) 0.07523(9) -0.01344(5) 0.0365(2) Uani 1 1 d .
Cl1 Cl 0.32056(5) 0.15097(9) -0.07196(5) 0.0379(2) Uani 1 1 d .
Cl8 Cl 0.23195(5) -0.42178(9) 0.25797(6) 0.0457(3) Uani 1 1 d .
Cl6 Cl 0.20944(5) -0.24612(11) 0.13572(5) 0.0454(3) Uani 1 1 d .
Cl4 Cl 0.28892(5) 0.13592(11) 0.06582(6) 0.0446(3) Uani 1 1 d .
Cl3 Cl 0.33617(6) -0.07438(9) 0.02121(8) 0.0626(4) Uani 1 1 d .
O5 O -0.09214(10) 0.2411(2) 0.23688(11) 0.0208(5) Uani 1 1 d .
O1 O -0.01675(9) -0.11175(18) 0.17746(10) 0.0156(4) Uani 1 1 d .
O4 O -0.02720(10) 0.1736(2) 0.02955(11) 0.0223(5) Uani 1 1 d .
C2 C -0.08941(13) 0.0804(3) 0.12590(14) 0.0151(6) Uani 1 1 d .
C7 C -0.02784(13) 0.2744(3) 0.17277(15) 0.0155(6) Uani 1 1 d .
O2 O -0.08355(12) -0.2380(2) 0.12148(12) 0.0294(6) Uani 1 1 d .
O3 O -0.09516(10) -0.1640(2) 0.22390(12) 0.0286(6) Uani 1 1 d .
C8 C -0.06556(14) 0.3188(3) 0.20738(15) 0.0183(7) Uani 1 1 d .
C1 C -0.11087(13) -0.0282(3) 0.12798(14) 0.0159(6) Uani 1 1 d .
C18 C 0.07872(14) 0.0526(3) 0.14639(16) 0.0177(6) Uani 1 1 d .
H18A H 0.0845 0.0347 0.1891 0.021 Uiso 1 1 calc R
C3 C -0.12299(14) 0.1635(3) 0.09362(16) 0.0197(7) Uani 1 1 d .
H3A H -0.1094 0.2359 0.0904 0.024 Uiso 1 1 calc R
C4 C -0.17589(14) 0.1402(3) 0.06639(17) 0.0222(7) Uani 1 1 d .
H4A H -0.1974 0.1969 0.0452 0.027 Uiso 1 1 calc R
C17 C 0.11955(15) 0.0337(3) 0.11106(18) 0.0229(7) Uani 1 1 d .
H17A H 0.1527 0.0044 0.1302 0.027 Uiso 1 1 calc R
C6 C -0.16414(14) -0.0517(3) 0.10040(16) 0.0198(7) Uani 1 1 d .
H6A H -0.1776 -0.1245 0.1022 0.024 Uiso 1 1 calc R
C13 C 0.02913(13) 0.0983(3) 0.11774(15) 0.0158(6) Uani 1 1 d .
C23 C 0.19214(15) -0.2985(3) 0.25505(18) 0.0247(7) Uani 1 1 d .
H23A H 0.1644 -0.3108 0.2813 0.030 Uiso 1 1 calc R
C12 C 0.00236(14) 0.3480(3) 0.14164(15) 0.0186(7) Uani 1 1 d .
H12A H 0.0278 0.3194 0.1191 0.022 Uiso 1 1 calc R
C16 C 0.11019(16) 0.0588(3) 0.04730(19) 0.0267(8) Uani 1 1 d .
H16A H 0.1372 0.0450 0.0237 0.032 Uiso 1 1 calc R
C24 C 0.16357(15) -0.2705(3) 0.18826(18) 0.0252(7) Uani 1 1 d .
H24A H 0.1424 -0.2015 0.1903 0.030 Uiso 1 1 calc R
C20 C -0.13939(16) 0.2777(4) 0.2610(2) 0.0334(9) Uani 1 1 d .
H20C H -0.1570 0.2134 0.2757 0.040 Uiso 1 1 calc R
H20B H -0.1639 0.3148 0.2281 0.040 Uiso 1 1 calc R
H20A H -0.1288 0.3292 0.2954 0.040 Uiso 1 1 calc R
C14 C 0.02066(14) 0.1258(3) 0.05272(15) 0.0182(6) Uani 1 1 d .
C11 C -0.00584(16) 0.4640(3) 0.14447(17) 0.0254(8) Uani 1 1 d .
H11A H 0.0140 0.5130 0.1236 0.030 Uiso 1 1 calc R
C5 C -0.19707(15) 0.0327(3) 0.07040(17) 0.0235(7) Uani 1 1 d .
H5A H -0.2329 0.0176 0.0532 0.028 Uiso 1 1 calc R
C19 C -0.03834(16) 0.2035(3) -0.03618(16) 0.0269(8) Uani 1 1 d .
H19C H -0.0745 0.2324 -0.0466 0.032 Uiso 1 1 calc R
H19B H -0.0348 0.1378 -0.0613 0.032 Uiso 1 1 calc R
H19A H -0.0131 0.2601 -0.0445 0.032 Uiso 1 1 calc R
C10 C -0.04323(16) 0.5062(3) 0.17812(18) 0.0275(8) Uani 1 1 d .
H10A H -0.0481 0.5839 0.1800 0.033 Uiso 1 1 calc R
C22 C 0.3480(2) 0.0680(4) 0.0486(2) 0.0528(14) Uani 1 1 d .
H22A H 0.3759 0.0679 0.0866 0.063 Uiso 1 1 calc R
C15 C 0.06134(16) 0.1042(3) 0.01779(17) 0.0234(7) Uani 1 1 d .
H15A H 0.0558 0.1201 -0.0252 0.028 Uiso 1 1 calc R
C9 C -0.07380(15) 0.4350(3) 0.20939(17) 0.0241(7) Uani 1 1 d .
H9A H -0.0994 0.4645 0.2314 0.029 Uiso 1 1 calc R
C21 C 0.3663(3) 0.1377(4) 0.0001(2) 0.0540(15) Uani 1 1 d .
H21A H 0.3737 0.2136 0.0176 0.065 Uiso 1 1 calc R
P1 P -0.02178(3) 0.12369(6) 0.16692(4) 0.01229(16) Uani 1 1 d .

loop_
_atom_site_aniso_label
_atom_site_aniso_U_11
_atom_site_aniso_U_22
_atom_site_aniso_U_33
_atom_site_aniso_U_23
_atom_site_aniso_U_13
_atom_site_aniso_U_12
Pd1 0.01245(16) 0.00981(15) 0.00967(15) 0.000 0.00144(11) 0.000
S1 0.0204(4) 0.0148(4) 0.0146(4) 0.0022(3) -0.0014(3) -0.0050(3)
Cl7 0.0230(4) 0.0394(5) 0.0367(5) -0.0158(4) 0.0075(4) -0.0067(4)
Cl5 0.0462(6) 0.0365(5) 0.0342(5) 0.0001(4) -0.0083(5) -0.0139(5)
Cl2 0.0299(5) 0.0465(6) 0.0337(5) -0.0025(4) 0.0073(4) -0.0061(4)
Cl1 0.0425(6) 0.0448(6) 0.0223(5) 0.0082(4) -0.0064(4) -0.0097(5)
Cl8 0.0441(6) 0.0346(5) 0.0535(7) -0.0050(5) -0.0056(5) 0.0177(5)
Cl6 0.0486(7) 0.0597(7) 0.0339(5) -0.0054(5) 0.0237(5) -0.0047(5)
Cl4 0.0337(5) 0.0543(7) 0.0469(6) -0.0194(5) 0.0102(5) -0.0104(5)
Cl3 0.0541(7) 0.0210(5) 0.0961(11) 0.0150(5) -0.0339(7) -0.0067(5)
O5 0.0187(12) 0.0220(12) 0.0230(12) 0.0011(9) 0.0072(10) 0.0043(9)
O1 0.0189(12) 0.0134(10) 0.0143(11) -0.0014(8) 0.0021(9) -0.0012(8)
O4 0.0286(13) 0.0245(12) 0.0128(11) 0.0030(9) 0.0007(10) 0.0005(10)
C2 0.0169(15) 0.0165(14) 0.0114(14) -0.0019(11) 0.0012(12) -0.0009(12)
C7 0.0185(16) 0.0124(14) 0.0135(14) -0.0006(11) -0.0030(12) -0.0002(12)
O2 0.0404(16) 0.0145(11) 0.0265(13) -0.0021(10) -0.0134(12) -0.0020(11)
O3 0.0208(13) 0.0437(15) 0.0204(12) 0.0137(11) 0.0007(10) -0.0070(11)
C8 0.0180(16) 0.0185(15) 0.0160(15) 0.0006(12) -0.0037(12) 0.0013(12)
C1 0.0192(16) 0.0176(15) 0.0108(14) 0.0000(11) 0.0028(12) -0.0012(12)
C18 0.0190(16) 0.0183(15) 0.0160(15) -0.0001(12) 0.0034(13) -0.0011(12)
C3 0.0193(17) 0.0172(15) 0.0221(16) -0.0002(13) 0.0018(13) 0.0008(12)
C4 0.0200(17) 0.0226(16) 0.0223(17) -0.0002(13) -0.0014(14) 0.0029(13)
C17 0.0188(16) 0.0246(17) 0.0276(18) 0.0006(14) 0.0106(14) 0.0013(13)
C6 0.0199(17) 0.0219(16) 0.0177(16) -0.0022(13) 0.0038(13) -0.0047(13)
C13 0.0168(15) 0.0155(14) 0.0162(15) -0.0009(12) 0.0059(12) -0.0026(12)
C23 0.0215(18) 0.0245(17) 0.0273(18) -0.0025(14) 0.0024(14) 0.0009(14)
C12 0.0208(16) 0.0174(15) 0.0160(15) 0.0019(12) -0.0013(13) -0.0050(12)
C16 0.0285(19) 0.0246(18) 0.030(2) -0.0021(15) 0.0146(16) -0.0013(15)
C24 0.0259(19) 0.0243(17) 0.0265(18) -0.0018(14) 0.0077(15) -0.0002(14)
C20 0.026(2) 0.037(2) 0.041(2) 0.0028(18) 0.0172(17) 0.0102(16)
C14 0.0217(16) 0.0156(14) 0.0169(16) -0.0010(12) 0.0022(13) -0.0047(12)
C11 0.0290(19) 0.0182(16) 0.0240(18) 0.0054(13) -0.0095(15) -0.0061(14)
C5 0.0185(17) 0.0284(18) 0.0224(17) -0.0024(14) -0.0006(14) -0.0030(14)
C19 0.034(2) 0.0324(19) 0.0125(16) 0.0054(14) -0.0016(14) -0.0063(16)
C10 0.036(2) 0.0145(15) 0.0264(18) 0.0006(14) -0.0115(15) 0.0026(14)
C22 0.062(3) 0.044(3) 0.043(3) 0.007(2) -0.018(2) -0.016(2)
C15 0.033(2) 0.0202(16) 0.0190(16) -0.0013(13) 0.0095(14) -0.0054(14)
C9 0.0264(18) 0.0197(16) 0.0226(17) -0.0036(13) -0.0058(14) 0.0072(14)
C21 0.087(4) 0.033(2) 0.032(2) 0.0041(19) -0.020(2) -0.022(3)
P1 0.0131(4) 0.0121(3) 0.0113(3) 0.0009(3) 0.0010(3) -0.0007(3)

loop_
_atom_type_symbol
_atom_type_description
_atom_type_scat_dispersion_real
_atom_type_scat_dispersion_imag
_atom_type_scat_source
C C 0.0033 0.0016 'International Tables Vol C Tables 4.2.6.8 and 6.1.1.4'
H H 0.0000 0.0000 'International Tables Vol C Tables 4.2.6.8 and 6.1.1.4'
Cl Cl 0.1484 0.1585 'International Tables Vol C Tables 4.2.6.8 and 6.1.1.4'
O O 0.0106 0.0060 'International Tables Vol C Tables 4.2.6.8 and 6.1.1.4'
P P 0.1023 0.0942 'International Tables Vol C Tables 4.2.6.8 and 6.1.1.4'
Pd Pd -0.9988 1.0072 'International Tables Vol C Tables 4.2.6.8 and 6.1.1.4'
S S 0.1246 0.1234 'International Tables Vol C Tables 4.2.6.8 and 6.1.1.4'

loop_
_geom_angle_atom_site_label_1
_geom_angle_atom_site_label_2
_geom_angle_atom_site_label_3
_geom_angle
_geom_angle_site_symmetry_1
_geom_angle_site_symmetry_3
O1 Pd1 O1 94.38(12) . 2
O1 Pd1 P1 80.24(6) . .
O1 Pd1 P1 174.37(6) 2 .
O1 Pd1 P1 174.37(6) . 2
O1 Pd1 P1 80.24(6) 2 2
P1 Pd1 P1 105.18(4) . 2
O3 S1 O2 115.21(17) . .
O3 S1 O1 112.31(14) . .
O2 S1 O1 110.31(16) . .
O3 S1 C1 106.57(16) . .
O2 S1 C1 106.22(15) . .
O1 S1 C1 105.48(14) . .
C8 O5 C20 117.8(3) . .
S1 O1 Pd1 111.81(13) . .
C14 O4 C19 118.6(3) . .
C1 C2 C3 117.4(3) . .
C1 C2 P1 124.6(2) . .
C3 C2 P1 117.8(2) . .
C12 C7 C8 119.4(3) . .
C12 C7 P1 121.7(3) . .
C8 C7 P1 118.8(2) . .
O5 C8 C9 124.6(3) . .
O5 C8 C7 115.1(3) . .
C9 C8 C7 120.2(3) . .
C6 C1 C2 121.1(3) . .
C6 C1 S1 114.4(2) . .
C2 C1 S1 124.5(3) . .
C17 C18 C13 120.2(3) . .
C4 C3 C2 121.4(3) . .
C3 C4 C5 120.5(3) . .
C16 C17 C18 119.4(3) . .
C5 C6 C1 120.4(3) . .
C18 C13 C14 119.7(3) . .
C18 C13 P1 117.9(2) . .
C14 C13 P1 122.4(3) . .
C24 C23 Cl8 112.6(3) . .
C24 C23 Cl7 109.2(3) . .
Cl8 C23 Cl7 110.7(2) . .
C11 C12 C7 119.8(3) . .
C17 C16 C15 121.5(3) . .
C23 C24 Cl5 109.2(3) . .
C23 C24 Cl6 112.6(3) . .
Cl5 C24 Cl6 110.8(2) . .
O4 C14 C15 124.7(3) . .
O4 C14 C13 115.9(3) . .
C15 C14 C13 119.4(3) . .
C10 C11 C12 120.1(3) . .
C6 C5 C4 119.2(3) . .
C11 C10 C9 121.2(3) . .
C21 C22 Cl4 105.5(4) . .
C21 C22 Cl3 110.5(4) . .
Cl4 C22 Cl3 113.3(3) . .
C16 C15 C14 119.8(3) . .
C10 C9 C8 119.2(4) . .
C22 C21 Cl1 116.0(4) . .
C22 C21 Cl2 106.3(4) . .
Cl1 C21 Cl2 110.7(3) . .
C7 P1 C13 106.34(15) . .
C7 P1 C2 103.14(14) . .
C13 P1 C2 110.88(15) . .
C7 P1 Pd1 124.01(11) . .
C13 P1 Pd1 105.36(11) . .
C2 P1 Pd1 106.93(10) . .

loop_
_geom_bond_atom_site_label_1
_geom_bond_atom_site_label_2
_geom_bond_distance
_geom_bond_site_symmetry_2
Pd1 O1 2.105(2) .
Pd1 O1 2.105(2) 2
Pd1 P1 2.2363(8) .
Pd1 P1 2.2364(8) 2
S1 O3 1.441(3) .
S1 O2 1.443(3) .
S1 O1 1.492(2) .
S1 C1 1.783(3) .
Cl7 C23 1.771(4) .
Cl5 C24 1.764(4) .
Cl2 C21 1.878(7) .
Cl1 C21 1.770(5) .
Cl8 C23 1.765(4) .
Cl6 C24 1.770(4) .
Cl4 C22 1.782(7) .
Cl3 C22 1.794(5) .
O5 C8 1.357(4) .
O5 C20 1.441(4) .
O4 C14 1.344(4) .
O4 C19 1.437(4) .
C2 C1 1.399(4) .
C2 C3 1.400(5) .
C2 P1 1.846(3) .
C7 C12 1.399(5) .
C7 C8 1.404(5) .
C7 P1 1.799(3) .
C8 C9 1.394(5) .
C1 C6 1.394(5) .
C18 C17 1.395(5) .
C18 C13 1.399(5) .
C3 C4 1.384(5) .
C4 C5 1.388(5) .
C17 C16 1.383(5) .
C6 C5 1.384(5) .
C13 C14 1.416(5) .
C13 P1 1.819(3) .
C23 C24 1.528(5) .
C12 C11 1.393(5) .
C16 C15 1.388(6) .
C14 C15 1.392(5) .
C11 C10 1.374(6) .
C10 C9 1.390(6) .
C22 C21 1.465(7) .

loop_
_geom_torsion_atom_site_label_1
_geom_torsion_atom_site_label_2
_geom_torsion_atom_site_label_3
_geom_torsion_atom_site_label_4
_geom_torsion
_geom_torsion_site_symmetry_1
O3 S1 O1 Pd1 -43.25(19) .
O2 S1 O1 Pd1 -173.26(13) .
C1 S1 O1 Pd1 72.44(15) .
O1 Pd1 O1 S1 88.36(13) 2
P1 Pd1 O1 S1 -89.96(12) .
P1 Pd1 O1 S1 105.5(7) 2
C20 O5 C8 C9 13.3(5) .
C20 O5 C8 C7 -166.3(3) .
C12 C7 C8 O5 -178.8(3) .
P1 C7 C8 O5 3.8(4) .
C12 C7 C8 C9 1.6(5) .
P1 C7 C8 C9 -175.8(3) .
C3 C2 C1 C6 -1.7(5) .
P1 C2 C1 C6 174.1(3) .
C3 C2 C1 S1 179.5(2) .
P1 C2 C1 S1 -4.6(4) .
O3 S1 C1 C6 -74.3(3) .
O2 S1 C1 C6 49.0(3) .
O1 S1 C1 C6 166.1(2) .
O3 S1 C1 C2 104.5(3) .
O2 S1 C1 C2 -132.1(3) .
O1 S1 C1 C2 -15.0(3) .
C1 C2 C3 C4 1.9(5) .
P1 C2 C3 C4 -174.3(3) .
C2 C3 C4 C5 -0.1(5) .
C13 C18 C17 C16 -1.1(5) .
C2 C1 C6 C5 -0.2(5) .
S1 C1 C6 C5 178.7(3) .
C17 C18 C13 C14 -0.3(5) .
C17 C18 C13 P1 -178.7(3) .
C8 C7 C12 C11 -1.0(5) .
P1 C7 C12 C11 176.3(3) .
C18 C17 C16 C15 1.1(5) .
Cl8 C23 C24 Cl5 62.8(3) .
Cl7 C23 C24 Cl5 -173.82(19) .
Cl8 C23 C24 Cl6 -60.7(3) .
Cl7 C23 C24 Cl6 62.7(3) .
C19 O4 C14 C15 1.1(5) .
C19 O4 C14 C13 -179.9(3) .
C18 C13 C14 O4 -177.3(3) .
P1 C13 C14 O4 0.9(4) .
C18 C13 C14 C15 1.7(5) .
P1 C13 C14 C15 180.0(2) .
C7 C12 C11 C10 0.5(5) .
C1 C6 C5 C4 2.0(5) .
C3 C4 C5 C6 -1.9(5) .
C12 C11 C10 C9 -0.6(5) .
C17 C16 C15 C14 0.3(5) .
O4 C14 C15 C16 177.2(3) .
C13 C14 C15 C16 -1.7(5) .
C11 C10 C9 C8 1.2(5) .
O5 C8 C9 C10 178.8(3) .
C7 C8 C9 C10 -1.7(5) .
Cl4 C22 C21 Cl1 -61.5(5) .
Cl3 C22 C21 Cl1 61.3(6) .
Cl4 C22 C21 Cl2 174.9(2) .
Cl3 C22 C21 Cl2 -62.2(4) .
C12 C7 P1 C13 1.4(3) .
C8 C7 P1 C13 178.7(2) .
C12 C7 P1 C2 -115.3(3) .
C8 C7 P1 C2 62.0(3) .
C12 C7 P1 Pd1 123.5(2) .
C8 C7 P1 Pd1 -59.2(3) .
C18 C13 P1 C7 110.8(3) .
C14 C13 P1 C7 -67.5(3) .
C18 C13 P1 C2 -137.7(3) .
C14 C13 P1 C2 43.9(3) .
C18 C13 P1 Pd1 -22.4(3) .
C14 C13 P1 Pd1 159.3(2) .
C1 C2 P1 C7 -158.3(3) .
C3 C2 P1 C7 17.6(3) .
C1 C2 P1 C13 88.3(3) .
C3 C2 P1 C13 -95.9(3) .
C1 C2 P1 Pd1 -26.1(3) .
C3 C2 P1 Pd1 149.8(2) .
O1 Pd1 P1 C7 174.28(15) .
O1 Pd1 P1 C7 156.9(7) 2
P1 Pd1 P1 C7 -7.28(13) 2
O1 Pd1 P1 C13 -63.23(12) .
O1 Pd1 P1 C13 -80.6(7) 2
P1 Pd1 P1 C13 115.22(11) 2
O1 Pd1 P1 C2 54.80(12) .
O1 Pd1 P1 C2 37.4(7) 2
P1 Pd1 P1 C2 -126.75(11) 2
